data_7246456
loop_
_publ_author_name
'Xu, Zefei'
'Feng, Jinhui'
'Yao, Peiyuan'
'Wu, Qiaqing'
'Zhu, Dunming'

_publ_section_title
;
 Chemo-enzymatic synthesis of chiral 3-substituted tetrahydroquinolines by
 a sequential biocatalytic cascade and Buchwald--Hartwig cyclization
;
_journal_issue 12
_journal_name_full 'Green Chemistry'
_journal_page_first 4667
_journal_page_last 4673
_journal_paper_doi 10.1039/D3GC00047H
_journal_volume 25
_journal_year 2023
_chemical_absolute_configuration ad
_chemical_formula_moiety 'C13 H18 Br F N, Cl'
_chemical_formula_sum 'C13 H18 Br Cl F N'
_chemical_formula_weight 322.64
_chemical_name_systematic '(S)-N-(3-(2-bromo-4-fluorophenyl)-2-methylpropyl)prop-2-en-1-amine hydrochloride'
_space_group_crystal_system orthorhombic
_space_group_IT_number 19
_space_group_name_Hall 'P 2ac 2ab'
_space_group_name_H-M_alt 'P 21 21 21'
_atom_sites_solution_hydrogens geom
_atom_sites_solution_primary dual
_audit_creation_date 2023-02-10
_audit_creation_method
;
Olex2 1.5
(compiled 2022.04.07 svn.rca3783a0 for OlexSys, GUI svn.r6498)
;
_audit_update_record
;
2023-02-13 deposited with the CCDC.	2023-03-15 downloaded from the CCDC.
;
_cell_angle_alpha 90
_cell_angle_beta 90
_cell_angle_gamma 90
_cell_formula_units_Z 8
_cell_length_a 7.6197(2)
_cell_length_b 14.1232(3)
_cell_length_c 27.1001(7)
_cell_measurement_reflns_used 9281
_cell_measurement_temperature 113.15
_cell_measurement_theta_max 34.2220
_cell_measurement_theta_min 2.6590
_cell_volume 2916.36(12)
_computing_cell_refinement 'CrysAlisPro 1.171.42.49 (Rigaku OD, 2022)'
_computing_data_collection 'CrysAlisPro 1.171.42.49 (Rigaku OD, 2022)'
_computing_data_reduction 'CrysAlisPro 1.171.42.49 (Rigaku OD, 2022)'
_computing_molecular_graphics 'Olex2 1.5 (Dolomanov et al., 2009)'
_computing_publication_material 'Olex2 1.5 (Dolomanov et al., 2009)'
_computing_structure_refinement 'SHELXL 2018/3 (Sheldrick, 2015)'
_computing_structure_solution 'SHELXT 2018/2 (Sheldrick, 2018)'
_diffrn_ambient_temperature 113.15
_diffrn_detector 'CCD plate'
_diffrn_measured_fraction_theta_full 0.999
_diffrn_measured_fraction_theta_max 0.999
_diffrn_measurement_details
;
List of Runs (angles in degrees, time in seconds):

  # Type    Start    End  Width  t~exp~   \w     \q     \k     \f   Frames
#--------------------------------------------------------------------------
  1  \w   -120.00   6.00   0.50    2.00    --  -30.00 -70.00 180.00  252
  2  \w    -66.00  60.00   0.50    2.00    --  -30.00  70.00 180.00  252
;
_diffrn_measurement_device 'abstract diffractometer'
_diffrn_measurement_device_type 'Rigaku mm007 Saturn 944+'
_diffrn_measurement_method '\w scans'
_diffrn_orient_matrix_type 'CrysAlisPro convention (1999,Acta A55,543-557)'
_diffrn_orient_matrix_UB_11 -0.0044375000
_diffrn_orient_matrix_UB_12 -0.0368438000
_diffrn_orient_matrix_UB_13 -0.0177474000
_diffrn_orient_matrix_UB_21 0.0024778000
_diffrn_orient_matrix_UB_22 0.0340360000
_diffrn_orient_matrix_UB_23 -0.0192224000
_diffrn_orient_matrix_UB_31 0.0929645000
_diffrn_orient_matrix_UB_32 -0.0026904000
_diffrn_orient_matrix_UB_33 -0.0003306000
_diffrn_radiation_monochromator confocal
_diffrn_radiation_probe x-ray
_diffrn_radiation_type 'Mo K\a'
_diffrn_radiation_wavelength 0.71073
_diffrn_reflns_av_R_equivalents 0.0399
_diffrn_reflns_av_unetI/netI 0.0545
_diffrn_reflns_Laue_measured_fraction_full 0.999
_diffrn_reflns_Laue_measured_fraction_max 0.999
_diffrn_reflns_limit_h_max 10
_diffrn_reflns_limit_h_min -10
_diffrn_reflns_limit_k_max 18
_diffrn_reflns_limit_k_min -18
_diffrn_reflns_limit_l_max 36
_diffrn_reflns_limit_l_min -35
_diffrn_reflns_number 16201
_diffrn_reflns_point_group_measured_fraction_full 0.997
_diffrn_reflns_point_group_measured_fraction_max 0.996
_diffrn_reflns_theta_full 25.242
_diffrn_reflns_theta_max 28.282
_diffrn_reflns_theta_min 2.677
_diffrn_source 'rotating anode'
_diffrn_source_type 'Enhance (Mo) X-ray Source'
_exptl_absorpt_coefficient_mu 2.993
_exptl_absorpt_correction_T_max 1.00000
_exptl_absorpt_correction_T_min 0.51772
_exptl_absorpt_correction_type multi-scan
_exptl_absorpt_process_details 'CrysAlisPro 1.171.42.49 (Rigaku Oxford Diffraction, 2022)'
_exptl_crystal_density_diffrn 1.470
_exptl_crystal_description block
_exptl_crystal_F_000 1312
_exptl_crystal_size_max 0.26
_exptl_crystal_size_mid 0.23
_exptl_crystal_size_min 0.17
_refine_diff_density_max 0.758
_refine_diff_density_min -0.398
_refine_diff_density_rms 0.083
_refine_ls_abs_structure_details
;
 Flack x determined using 2212 quotients [(I+)-(I-)]/[(I+)+(I-)]
 (Parsons, Flack and Wagner, Acta Cryst. B69 (2013) 249-259).
;
_refine_ls_abs_structure_Flack 0.011(6)
_refine_ls_extinction_method none
_refine_ls_goodness_of_fit_ref 0.997
_refine_ls_hydrogen_treatment constr
_refine_ls_matrix_type full
_refine_ls_number_parameters 309
_refine_ls_number_reflns 7206
_refine_ls_number_restraints 0
_refine_ls_restrained_S_all 0.997
_refine_ls_R_factor_all 0.0529
_refine_ls_R_factor_gt 0.0427
_refine_ls_shift/su_max 0.001
_refine_ls_shift/su_mean 0.000
_refine_ls_structure_factor_coef Fsqd
_refine_ls_weighting_details 'w=1/[\s^2^(Fo^2^)+(0.0481P)^2^] where P=(Fo^2^+2Fc^2^)/3'
_refine_ls_weighting_scheme calc
_refine_ls_wR_factor_gt 0.0909
_refine_ls_wR_factor_ref 0.0959
_reflns_Friedel_coverage 0.764
_reflns_Friedel_fraction_full 0.994
_reflns_Friedel_fraction_max 0.992
_reflns_number_gt 6186
_reflns_number_total 7206
_reflns_threshold_expression 'I > 2\s(I)'
_cod_data_source_file d3gc00047h2.cif
_cod_data_source_block r20230204b_autored
_cod_depositor_comments 'Adding full bibliography for 7246452--7246458.cif.'
_cod_original_cell_volume 2916.37(12)
_cod_database_code 7246456
_shelx_shelxl_version_number 2018/3
_chemical_oxdiff_formula 'C11 H10 N O'
_shelx_space_group_comment
;
The symmetry employed for this shelxl refinement is uniquely defined
by the following loop, which should always be used as a source of
symmetry information in preference to the above space-group names.
They are only intended as comments.
;
_shelx_estimated_absorpt_t_max 0.630
_shelx_estimated_absorpt_t_min 0.510
_olex2_refinement_description
;
1. Fixed Uiso
 At 1.2 times of:
  All C(H) groups, All C(H,H) groups, All N(H,H) groups
 At 1.5 times of:
  All C(H,H,H) groups
2.a Ternary CH refined with riding coordinates:
 C8(H8), C21(H21)
2.b Secondary CH2 refined with riding coordinates:
 N1(H1A,H1B), C7(H7A,H7B), C9(H9A,H9B), C10(H10A,H10B), N2(H2A,H2B), C20(H20A,
 H20B), C22(H22A,H22B), C23(H23A,H23B)
2.c Aromatic/amide H refined with riding coordinates:
 C2(H2), C4(H4), C5(H5), C11(H11), C15(H15), C17(H17), C18(H18), C24(H24)
2.d X=CH2 refined with riding coordinates:
 C12(H12A,H12B), C25(H25A,H25B)
2.e Idealised Me refined as rotating group:
 C13(H13A,H13B,H13C), C26(H26A,H26B,H26C)
;
_olex2_submission_special_instructions 'No special instructions were received'
_oxdiff_exptl_absorpt_empirical_details
;
Empirical correction (ABSPACK) includes:
- Absorption correction using spherical harmonics
- Frame scaling
- Detector area scaling
;
_oxdiff_exptl_absorpt_empirical_full_max 1.564
_oxdiff_exptl_absorpt_empirical_full_min 0.566

loop_
_space_group_symop_operation_xyz
'x, y, z'
'-x+1/2, -y, z+1/2'
'-x, y+1/2, -z+1/2'
'x+1/2, -y+1/2, -z'

loop_
_atom_site_label
_atom_site_type_symbol
_atom_site_fract_x
_atom_site_fract_y
_atom_site_fract_z
_atom_site_U_iso_or_equiv
_atom_site_adp_type
_atom_site_occupancy
_atom_site_site_symmetry_order
_atom_site_calc_flag
_atom_site_refinement_flags_posn
_atom_site_refinement_flags_adp
_atom_site_refinement_flags_occupancy
_atom_site_disorder_assembly
_atom_site_disorder_group
Br1 Br 0.38839(7) 0.38676(3) 0.59303(2) 0.03454(14) Uani 1 1 d . . . . .
F1 F 0.4765(4) 0.2409(2) 0.42051(11) 0.0430(8) Uani 1 1 d . . . . .
N1 N 0.5749(5) 0.1404(2) 0.74567(13) 0.0214(8) Uani 1 1 d . . . . .
H1A H 0.580684 0.203539 0.752059 0.026 Uiso 1 1 calc R U . . .
H1B H 0.683249 0.120965 0.735831 0.026 Uiso 1 1 calc R U . . .
C1 C 0.4048(6) 0.2800(3) 0.55023(17) 0.0260(10) Uani 1 1 d . . . . .
C2 C 0.4365(7) 0.2988(3) 0.50087(19) 0.0316(11) Uani 1 1 d . . . . .
H2 H 0.451032 0.361876 0.489404 0.038 Uiso 1 1 calc R U . . .
C3 C 0.4463(7) 0.2232(4) 0.46898(18) 0.0316(11) Uani 1 1 d . . . . .
C4 C 0.4266(7) 0.1312(3) 0.48453(19) 0.0352(12) Uani 1 1 d . . . . .
H4 H 0.435548 0.080158 0.461857 0.042 Uiso 1 1 calc R U . . .
C5 C 0.3935(7) 0.1148(3) 0.53382(18) 0.0313(10) Uani 1 1 d . . . . .
H5 H 0.378898 0.051339 0.544743 0.038 Uiso 1 1 calc R U . . .
C6 C 0.3808(6) 0.1881(3) 0.56828(17) 0.0254(9) Uani 1 1 d . . . . .
C7 C 0.3444(6) 0.1656(3) 0.62176(17) 0.0268(10) Uani 1 1 d . . . . .
H7A H 0.286681 0.102884 0.623563 0.032 Uiso 1 1 calc R U . . .
H7B H 0.260579 0.213005 0.634740 0.032 Uiso 1 1 calc R U . . .
C8 C 0.5069(6) 0.1642(3) 0.65536(17) 0.0240(9) Uani 1 1 d . . . . .
H8 H 0.548409 0.230718 0.660394 0.029 Uiso 1 1 calc R U . . .
C9 C 0.4476(6) 0.1237(3) 0.70506(16) 0.0238(9) Uani 1 1 d . . . . .
H9A H 0.333689 0.152611 0.714134 0.029 Uiso 1 1 calc R U . . .
H9B H 0.428883 0.054709 0.701438 0.029 Uiso 1 1 calc R U . . .
C10 C 0.5253(7) 0.0889(3) 0.79209(18) 0.0302(11) Uani 1 1 d . . . . .
H10A H 0.408466 0.110824 0.803206 0.036 Uiso 1 1 calc R U . . .
H10B H 0.517045 0.020225 0.785069 0.036 Uiso 1 1 calc R U . . .
C11 C 0.6555(7) 0.1047(3) 0.83228(18) 0.0307(10) Uani 1 1 d . . . . .
H11 H 0.776346 0.095371 0.825102 0.037 Uiso 1 1 calc R U . . .
C12 C 0.6115(9) 0.1309(3) 0.87730(19) 0.0377(12) Uani 1 1 d . . . . .
H12A H 0.491539 0.140634 0.885416 0.045 Uiso 1 1 calc R U . . .
H12B H 0.699654 0.140007 0.901617 0.045 Uiso 1 1 calc R U . . .
C13 C 0.6566(7) 0.1058(4) 0.63341(19) 0.0429(13) Uani 1 1 d . . . . .
H13A H 0.619284 0.039708 0.630125 0.064 Uiso 1 1 calc R U . . .
H13B H 0.759069 0.109282 0.655181 0.064 Uiso 1 1 calc R U . . .
H13C H 0.687379 0.130989 0.600840 0.064 Uiso 1 1 calc R U . . .
Br2 Br -0.14536(7) -0.06073(4) 0.53358(2) 0.04488(16) Uani 1 1 d . . . . .
F2 F 0.4635(5) -0.1663(2) 0.47190(12) 0.0509(9) Uani 1 1 d . . . . .
N2 N 0.0571(5) -0.1021(2) 0.75371(13) 0.0229(8) Uani 1 1 d . . . . .
H2A H 0.167287 -0.122742 0.746506 0.027 Uiso 1 1 calc R U . . .
H2B H 0.053362 -0.038736 0.747609 0.027 Uiso 1 1 calc R U . . .
C14 C 0.0907(6) -0.0993(3) 0.54587(18) 0.0297(10) Uani 1 1 d . . . . .
C15 C 0.1924(7) -0.1196(3) 0.50458(18) 0.0349(12) Uani 1 1 d . . . . .
H15 H 0.145592 -0.113843 0.472227 0.042 Uiso 1 1 calc R U . . .
C16 C 0.3622(8) -0.1482(3) 0.51206(19) 0.0373(12) Uani 1 1 d . . . . .
C17 C 0.4320(7) -0.1573(3) 0.5578(2) 0.0347(12) Uani 1 1 d . . . . .
H17 H 0.549576 -0.178129 0.561983 0.042 Uiso 1 1 calc R U . . .
C18 C 0.3285(7) -0.1357(3) 0.59843(18) 0.0301(11) Uani 1 1 d . . . . .
H18 H 0.377440 -0.141593 0.630521 0.036 Uiso 1 1 calc R U . . .
C19 C 0.1540(6) -0.1054(3) 0.59365(17) 0.0263(9) Uani 1 1 d . . . . .
C20 C 0.0521(6) -0.0833(3) 0.64040(17) 0.0267(10) Uani 1 1 d . . . . .
H20A H -0.057194 -0.049396 0.631557 0.032 Uiso 1 1 calc R U . . .
H20B H 0.123099 -0.040875 0.661526 0.032 Uiso 1 1 calc R U . . .
C21 C 0.0048(6) -0.1734(3) 0.66982(17) 0.0237(9) Uani 1 1 d . . . . .
H21 H 0.114308 -0.211437 0.674514 0.028 Uiso 1 1 calc R U . . .
C22 C -0.0714(6) -0.1512(3) 0.72058(16) 0.0246(9) Uani 1 1 d . . . . .
H22A H -0.176308 -0.110590 0.716515 0.030 Uiso 1 1 calc R U . . .
H22B H -0.109378 -0.210948 0.736408 0.030 Uiso 1 1 calc R U . . .
C23 C 0.0214(6) -0.1187(3) 0.80726(16) 0.0284(10) Uani 1 1 d . . . . .
H23A H 0.019914 -0.187664 0.813904 0.034 Uiso 1 1 calc R U . . .
H23B H -0.095375 -0.092839 0.815850 0.034 Uiso 1 1 calc R U . . .
C24 C 0.1587(7) -0.0725(3) 0.83859(17) 0.0323(11) Uani 1 1 d . . . . .
H24 H 0.276246 -0.093942 0.835173 0.039 Uiso 1 1 calc R U . . .
C25 C 0.1281(8) -0.0047(3) 0.87037(17) 0.0377(12) Uani 1 1 d . . . . .
H25A H 0.012054 0.018505 0.874754 0.045 Uiso 1 1 calc R U . . .
H25B H 0.221863 0.021403 0.889048 0.045 Uiso 1 1 calc R U . . .
C26 C -0.1297(8) -0.2352(3) 0.64241(17) 0.0340(11) Uani 1 1 d . . . . .
H26A H -0.244224 -0.203561 0.642551 0.051 Uiso 1 1 calc R U . . .
H26B H -0.139654 -0.296675 0.658921 0.051 Uiso 1 1 calc R U . . .
H26C H -0.091109 -0.244647 0.608268 0.051 Uiso 1 1 calc R U . . .
Cl1 Cl 0.54470(14) 0.35501(7) 0.76683(4) 0.0261(2) Uani 1 1 d . . . . .
Cl2 Cl -0.01628(14) 0.11085(8) 0.73704(5) 0.0287(2) Uani 1 1 d . . . . .

loop_
_atom_site_aniso_label
_atom_site_aniso_U_11
_atom_site_aniso_U_22
_atom_site_aniso_U_33
_atom_site_aniso_U_23
_atom_site_aniso_U_13
_atom_site_aniso_U_12
Br1 0.0465(3) 0.0226(2) 0.0345(2) -0.0048(2) -0.0028(2) 0.0023(2)
F1 0.0469(18) 0.0532(18) 0.0288(15) 0.0034(14) 0.0057(14) -0.0020(16)
N1 0.0225(17) 0.0163(16) 0.0254(18) 0.0001(14) 0.0040(16) 0.0007(14)
C1 0.029(2) 0.0193(19) 0.030(2) -0.0021(18) 0.001(2) -0.0017(19)
C2 0.032(3) 0.028(2) 0.035(3) 0.003(2) -0.003(2) -0.004(2)
C3 0.034(3) 0.038(3) 0.023(2) 0.000(2) -0.001(2) -0.002(2)
C4 0.040(3) 0.035(3) 0.031(3) -0.009(2) 0.002(2) -0.002(2)
C5 0.038(3) 0.023(2) 0.033(2) -0.002(2) 0.000(2) -0.004(2)
C6 0.023(2) 0.026(2) 0.027(2) 0.0021(18) -0.005(2) -0.001(2)
C7 0.025(2) 0.024(2) 0.031(2) 0.0026(19) 0.001(2) 0.0008(19)
C8 0.026(2) 0.023(2) 0.023(2) 0.0012(19) 0.003(2) -0.0013(19)
C9 0.023(2) 0.024(2) 0.024(2) 0.0015(19) -0.0010(19) -0.0019(19)
C10 0.039(3) 0.022(2) 0.029(2) 0.0057(19) 0.004(2) -0.006(2)
C11 0.037(3) 0.023(2) 0.032(2) 0.005(2) 0.002(2) 0.003(2)
C12 0.054(3) 0.029(2) 0.029(2) 0.002(2) 0.000(3) -0.004(3)
C13 0.033(3) 0.062(3) 0.034(3) 0.002(3) 0.001(2) 0.014(3)
Br2 0.0380(3) 0.0510(3) 0.0456(3) 0.0179(3) -0.0074(3) -0.0059(3)
F2 0.064(2) 0.0537(18) 0.0348(17) -0.0092(16) 0.0230(17) -0.0065(17)
N2 0.0236(17) 0.0197(17) 0.0254(19) 0.0008(15) 0.0023(16) 0.0021(15)
C14 0.029(2) 0.027(2) 0.033(2) 0.005(2) -0.006(2) -0.009(2)
C15 0.048(3) 0.033(2) 0.024(2) 0.002(2) 0.001(2) -0.016(2)
C16 0.052(3) 0.028(2) 0.031(3) -0.008(2) 0.010(3) -0.013(3)
C17 0.037(3) 0.026(2) 0.041(3) -0.002(2) 0.009(2) -0.004(2)
C18 0.039(3) 0.023(2) 0.028(2) 0.0011(19) 0.002(2) -0.008(2)
C19 0.034(2) 0.0154(17) 0.030(2) 0.0025(19) 0.002(2) -0.0071(18)
C20 0.034(2) 0.021(2) 0.025(2) 0.0014(18) 0.003(2) 0.0005(19)
C21 0.028(2) 0.0176(19) 0.026(2) 0.0024(18) 0.004(2) 0.0014(18)
C22 0.027(2) 0.0213(19) 0.025(2) -0.0003(18) 0.0014(19) -0.0005(19)
C23 0.034(2) 0.029(2) 0.022(2) 0.005(2) 0.004(2) -0.001(2)
C24 0.035(3) 0.039(3) 0.023(2) 0.007(2) -0.001(2) 0.000(2)
C25 0.044(3) 0.041(3) 0.029(2) 0.001(2) -0.006(3) -0.007(3)
C26 0.043(3) 0.029(2) 0.029(2) -0.003(2) 0.006(3) -0.015(2)
Cl1 0.0237(5) 0.0188(5) 0.0358(6) 0.0004(4) 0.0025(5) 0.0003(4)
Cl2 0.0237(5) 0.0212(5) 0.0414(6) -0.0006(5) 0.0011(5) 0.0008(4)

loop_
_atom_type_symbol
_atom_type_description
_atom_type_scat_dispersion_real
_atom_type_scat_dispersion_imag
_atom_type_scat_source
C C 0.0033 0.0016 'International Tables Vol C Tables 4.2.6.8 and 6.1.1.4'
H H 0.0000 0.0000 'International Tables Vol C Tables 4.2.6.8 and 6.1.1.4'
Br Br -0.2901 2.4595 'International Tables Vol C Tables 4.2.6.8 and 6.1.1.4'
Cl Cl 0.1484 0.1585 'International Tables Vol C Tables 4.2.6.8 and 6.1.1.4'
F F 0.0171 0.0103 'International Tables Vol C Tables 4.2.6.8 and 6.1.1.4'
N N 0.0061 0.0033 'International Tables Vol C Tables 4.2.6.8 and 6.1.1.4'

loop_
_geom_angle_atom_site_label_1
_geom_angle_atom_site_label_2
_geom_angle_atom_site_label_3
_geom_angle
_geom_angle_site_symmetry_1
_geom_angle_site_symmetry_3
_geom_angle_publ_flag
H1A N1 H1B 107.9 . . ?
C9 N1 H1A 109.1 . . ?
C9 N1 H1B 109.1 . . ?
C9 N1 C10 112.3(3) . . ?
C10 N1 H1A 109.1 . . ?
C10 N1 H1B 109.1 . . ?
C2 C1 Br1 116.6(3) . . ?
C2 C1 C6 122.6(4) . . ?
C6 C1 Br1 120.8(4) . . ?
C1 C2 H2 121.1 . . ?
C3 C2 C1 117.8(4) . . ?
C3 C2 H2 121.1 . . ?
F1 C3 C2 118.3(4) . . ?
F1 C3 C4 119.4(4) . . ?
C4 C3 C2 122.4(5) . . ?
C3 C4 H4 120.8 . . ?
C3 C4 C5 118.5(5) . . ?
C5 C4 H4 120.8 . . ?
C4 C5 H5 118.8 . . ?
C4 C5 C6 122.3(4) . . ?
C6 C5 H5 118.8 . . ?
C1 C6 C7 123.7(4) . . ?
C5 C6 C1 116.4(4) . . ?
C5 C6 C7 119.9(4) . . ?
C6 C7 H7A 108.5 . . ?
C6 C7 H7B 108.5 . . ?
C6 C7 C8 115.0(4) . . ?
H7A C7 H7B 107.5 . . ?
C8 C7 H7A 108.5 . . ?
C8 C7 H7B 108.5 . . ?
C7 C8 H8 108.9 . . ?
C9 C8 C7 106.7(4) . . ?
C9 C8 H8 108.9 . . ?
C13 C8 C7 112.2(4) . . ?
C13 C8 H8 108.9 . . ?
C13 C8 C9 111.1(4) . . ?
N1 C9 C8 113.6(4) . . ?
N1 C9 H9A 108.9 . . ?
N1 C9 H9B 108.9 . . ?
C8 C9 H9A 108.9 . . ?
C8 C9 H9B 108.9 . . ?
H9A C9 H9B 107.7 . . ?
N1 C10 H10A 109.2 . . ?
N1 C10 H10B 109.2 . . ?
H10A C10 H10B 107.9 . . ?
C11 C10 N1 111.9(4) . . ?
C11 C10 H10A 109.2 . . ?
C11 C10 H10B 109.2 . . ?
C10 C11 H11 118.4 . . ?
C12 C11 C10 123.3(5) . . ?
C12 C11 H11 118.4 . . ?
C11 C12 H12A 120.0 . . ?
C11 C12 H12B 120.0 . . ?
H12A C12 H12B 120.0 . . ?
C8 C13 H13A 109.5 . . ?
C8 C13 H13B 109.5 . . ?
C8 C13 H13C 109.5 . . ?
H13A C13 H13B 109.5 . . ?
H13A C13 H13C 109.5 . . ?
H13B C13 H13C 109.5 . . ?
H2A N2 H2B 107.8 . . ?
C22 N2 H2A 109.0 . . ?
C22 N2 H2B 109.0 . . ?
C23 N2 H2A 109.0 . . ?
C23 N2 H2B 109.0 . . ?
C23 N2 C22 112.9(3) . . ?
C15 C14 Br2 116.3(4) . . ?
C19 C14 Br2 120.6(4) . . ?
C19 C14 C15 123.1(5) . . ?
C14 C15 H15 121.1 . . ?
C16 C15 C14 117.9(5) . . ?
C16 C15 H15 121.1 . . ?
F2 C16 C15 118.2(5) . . ?
C17 C16 F2 119.5(5) . . ?
C17 C16 C15 122.2(5) . . ?
C16 C17 H17 120.6 . . ?
C16 C17 C18 118.8(5) . . ?
C18 C17 H17 120.6 . . ?
C17 C18 H18 118.9 . . ?
C17 C18 C19 122.1(5) . . ?
C19 C18 H18 118.9 . . ?
C14 C19 C18 115.8(4) . . ?
C14 C19 C20 126.1(5) . . ?
C18 C19 C20 118.1(4) . . ?
C19 C20 H20A 109.1 . . ?
C19 C20 H20B 109.1 . . ?
C19 C20 C21 112.4(4) . . ?
H20A C20 H20B 107.9 . . ?
C21 C20 H20A 109.1 . . ?
C21 C20 H20B 109.1 . . ?
C20 C21 H21 108.3 . . ?
C22 C21 C20 112.6(3) . . ?
C22 C21 H21 108.3 . . ?
C22 C21 C26 107.4(4) . . ?
C26 C21 C20 111.9(4) . . ?
C26 C21 H21 108.3 . . ?
N2 C22 C21 112.8(4) . . ?
N2 C22 H22A 109.0 . . ?
N2 C22 H22B 109.0 . . ?
C21 C22 H22A 109.0 . . ?
C21 C22 H22B 109.0 . . ?
H22A C22 H22B 107.8 . . ?
N2 C23 H23A 109.5 . . ?
N2 C23 H23B 109.5 . . ?
N2 C23 C24 110.8(4) . . ?
H23A C23 H23B 108.1 . . ?
C24 C23 H23A 109.5 . . ?
C24 C23 H23B 109.5 . . ?
C23 C24 H24 117.7 . . ?
C25 C24 C23 124.6(5) . . ?
C25 C24 H24 117.7 . . ?
C24 C25 H25A 120.0 . . ?
C24 C25 H25B 120.0 . . ?
H25A C25 H25B 120.0 . . ?
C21 C26 H26A 109.5 . . ?
C21 C26 H26B 109.5 . . ?
C21 C26 H26C 109.5 . . ?
H26A C26 H26B 109.5 . . ?
H26A C26 H26C 109.5 . . ?
H26B C26 H26C 109.5 . . ?

loop_
_geom_bond_atom_site_label_1
_geom_bond_atom_site_label_2
_geom_bond_distance
_geom_bond_site_symmetry_2
_geom_bond_publ_flag
Br1 C1 1.907(4) . ?
F1 C3 1.357(6) . ?
N1 H1A 0.9100 . ?
N1 H1B 0.9100 . ?
N1 C9 1.486(6) . ?
N1 C10 1.501(5) . ?
C1 C2 1.385(7) . ?
C1 C6 1.399(6) . ?
C2 H2 0.9500 . ?
C2 C3 1.376(7) . ?
C3 C4 1.373(7) . ?
C4 H4 0.9500 . ?
C4 C5 1.379(7) . ?
C5 H5 0.9500 . ?
C5 C6 1.398(6) . ?
C6 C7 1.509(6) . ?
C7 H7A 0.9900 . ?
C7 H7B 0.9900 . ?
C7 C8 1.537(6) . ?
C8 H8 1.0000 . ?
C8 C9 1.532(6) . ?
C8 C13 1.528(7) . ?
C9 H9A 0.9900 . ?
C9 H9B 0.9900 . ?
C10 H10A 0.9900 . ?
C10 H10B 0.9900 . ?
C10 C11 1.490(7) . ?
C11 H11 0.9500 . ?
C11 C12 1.318(7) . ?
C12 H12A 0.9500 . ?
C12 H12B 0.9500 . ?
C13 H13A 0.9800 . ?
C13 H13B 0.9800 . ?
C13 H13C 0.9800 . ?
Br2 C14 1.909(5) . ?
F2 C16 1.358(6) . ?
N2 H2A 0.9100 . ?
N2 H2B 0.9100 . ?
N2 C22 1.499(6) . ?
N2 C23 1.495(5) . ?
C14 C15 1.391(7) . ?
C14 C19 1.384(7) . ?
C15 H15 0.9500 . ?
C15 C16 1.371(8) . ?
C16 C17 1.354(7) . ?
C17 H17 0.9500 . ?
C17 C18 1.389(7) . ?
C18 H18 0.9500 . ?
C18 C19 1.403(7) . ?
C19 C20 1.518(6) . ?
C20 H20A 0.9900 . ?
C20 H20B 0.9900 . ?
C20 C21 1.545(6) . ?
C21 H21 1.0000 . ?
C21 C22 1.526(6) . ?
C21 C26 1.537(6) . ?
C22 H22A 0.9900 . ?
C22 H22B 0.9900 . ?
C23 H23A 0.9900 . ?
C23 H23B 0.9900 . ?
C23 C24 1.497(7) . ?
C24 H24 0.9500 . ?
C24 C25 1.310(7) . ?
C25 H25A 0.9500 . ?
C25 H25B 0.9500 . ?
C26 H26A 0.9800 . ?
C26 H26B 0.9800 . ?
C26 H26C 0.9800 . ?

loop_
_geom_torsion_atom_site_label_1
_geom_torsion_atom_site_label_2
_geom_torsion_atom_site_label_3
_geom_torsion_atom_site_label_4
_geom_torsion
_geom_torsion_site_symmetry_1
_geom_torsion_site_symmetry_2
_geom_torsion_site_symmetry_3
_geom_torsion_site_symmetry_4
_geom_torsion_publ_flag
Br1 C1 C2 C3 -179.0(4) . . . . ?
Br1 C1 C6 C5 179.3(4) . . . . ?
Br1 C1 C6 C7 -1.2(7) . . . . ?
F1 C3 C4 C5 -179.1(4) . . . . ?
N1 C10 C11 C12 130.0(5) . . . . ?
C1 C2 C3 F1 179.7(4) . . . . ?
C1 C2 C3 C4 -0.3(8) . . . . ?
C1 C6 C7 C8 -80.7(6) . . . . ?
C2 C1 C6 C5 1.1(8) . . . . ?
C2 C1 C6 C7 -179.4(5) . . . . ?
C2 C3 C4 C5 0.9(8) . . . . ?
C3 C4 C5 C6 -0.5(8) . . . . ?
C4 C5 C6 C1 -0.5(8) . . . . ?
C4 C5 C6 C7 180.0(5) . . . . ?
C5 C6 C7 C8 98.8(5) . . . . ?
C6 C1 C2 C3 -0.8(8) . . . . ?
C6 C7 C8 C9 -170.4(4) . . . . ?
C6 C7 C8 C13 -48.4(5) . . . . ?
C7 C8 C9 N1 -165.0(4) . . . . ?
C9 N1 C10 C11 179.0(4) . . . . ?
C10 N1 C9 C8 -172.3(4) . . . . ?
C13 C8 C9 N1 72.5(5) . . . . ?
Br2 C14 C15 C16 -179.5(4) . . . . ?
Br2 C14 C19 C18 179.2(3) . . . . ?
Br2 C14 C19 C20 -0.4(6) . . . . ?
F2 C16 C17 C18 178.0(4) . . . . ?
N2 C23 C24 C25 117.4(5) . . . . ?
C14 C15 C16 F2 -178.6(4) . . . . ?
C14 C15 C16 C17 0.2(7) . . . . ?
C14 C19 C20 C21 107.9(5) . . . . ?
C15 C14 C19 C18 -1.3(6) . . . . ?
C15 C14 C19 C20 179.2(4) . . . . ?
C15 C16 C17 C18 -0.9(7) . . . . ?
C16 C17 C18 C19 0.5(7) . . . . ?
C17 C18 C19 C14 0.6(6) . . . . ?
C17 C18 C19 C20 -179.9(4) . . . . ?
C18 C19 C20 C21 -71.7(5) . . . . ?
C19 C14 C15 C16 0.9(7) . . . . ?
C19 C20 C21 C22 170.9(4) . . . . ?
C19 C20 C21 C26 -68.0(5) . . . . ?
C20 C21 C22 N2 -64.0(5) . . . . ?
C22 N2 C23 C24 177.0(4) . . . . ?
C23 N2 C22 C21 -153.7(4) . . . . ?
C26 C21 C22 N2 172.4(4) . . . . ?
